data_2206021
loop_
_publ_author_name
'Sun, Hai-Qing'
'Yu, Wen-Tao'
'Yuan, Duo-Rong'
'Wang, Xin-Qiang'
'Xue, Gang'

_publ_section_title
;
 Cadmium mercury selenocyanate, CdHg(SeCN)~4~
;
_journal_issue 6
_journal_name_full 'Acta Crystallographica Section E'
_journal_page_first i111
_journal_page_last i112
_journal_paper_doi 10.1107/S1600536805015771
_journal_volume 61
_journal_year 2005
_chemical_formula_iupac 'Cd Hg (N C Se)4'
_chemical_formula_moiety 'C4 Cd Hg N4 Se4'
_chemical_formula_sum 'C4 Cd Hg N4 Se4'
_chemical_formula_weight 732.91
_chemical_name_common 'cadmium mercury selenocyanate'
_chemical_name_systematic
;
cadmium mercury selenocyanate
;
_space_group_IT_number 82
_symmetry_cell_setting tetragonal
_symmetry_space_group_name_Hall 'I -4'
_symmetry_space_group_name_H-M 'I -4'
_atom_sites_solution_primary direct
_atom_sites_solution_secondary difmap
_audit_creation_method SHELXL-97
_cell_angle_alpha 90.00
_cell_angle_beta 90.00
_cell_angle_gamma 90.00
_cell_formula_units_Z 2
_cell_length_a 11.6495(6)
_cell_length_b 11.6495(6)
_cell_length_c 4.5128(8)
_cell_measurement_reflns_used 39
_cell_measurement_temperature 291(2)
_cell_measurement_theta_max 17.82
_cell_measurement_theta_min 7.44
_cell_volume 612.44(12)
_computing_cell_refinement XSCANS
_computing_data_collection 'XSCANS (Bruker, 1996)'
_computing_data_reduction 'SHELXTL (Bruker, 1997)'
_computing_molecular_graphics SHELXTL
_computing_publication_material 'program (reference)?'
_computing_structure_refinement SHELXTL
_computing_structure_solution SHELXTL
_diffrn_ambient_temperature 291(2)
_diffrn_measured_fraction_theta_full 1.000
_diffrn_measured_fraction_theta_max 1.000
_diffrn_measurement_device_type 'Bruker P4'
_diffrn_measurement_method \w/2\q
_diffrn_radiation_monochromator graphite
_diffrn_radiation_source 'fine-focus sealed tube'
_diffrn_radiation_type MoK\a
_diffrn_radiation_wavelength 0.71073
_diffrn_reflns_av_R_equivalents 0.0290
_diffrn_reflns_av_sigmaI/netI 0.0326
_diffrn_reflns_limit_h_max 16
_diffrn_reflns_limit_h_min -16
_diffrn_reflns_limit_k_max 16
_diffrn_reflns_limit_k_min -16
_diffrn_reflns_limit_l_max 6
_diffrn_reflns_limit_l_min -6
_diffrn_reflns_number 1090
_diffrn_reflns_theta_full 30.00
_diffrn_reflns_theta_max 30.00
_diffrn_reflns_theta_min 2.47
_diffrn_standards_decay_% 0
_diffrn_standards_interval_count 97
_diffrn_standards_number 3
_exptl_absorpt_coefficient_mu 26.107
_exptl_absorpt_correction_T_max 0.0731
_exptl_absorpt_correction_T_min 0.0437
_exptl_absorpt_correction_type psi-scan
_exptl_absorpt_process_details '(XSCANS; Bruker,1996)'
_exptl_crystal_colour colourless
_exptl_crystal_density_diffrn 3.974
_exptl_crystal_density_method 'not measured'
_exptl_crystal_description prism
_exptl_crystal_F_000 632
_exptl_crystal_size_max 0.14
_exptl_crystal_size_mid 0.10
_exptl_crystal_size_min 0.10
_refine_diff_density_max 2.201
_refine_diff_density_min -1.582
_refine_ls_abs_structure_details 'Flack (1983)'
_refine_ls_abs_structure_Flack -0.02(2)
_refine_ls_extinction_coef 0.0103(12)
_refine_ls_extinction_expression Fc^*^=kFc[1+0.001xFc^2^\l^3^/sin(2\q)]^-1/4^
_refine_ls_extinction_method SHELXTL
_refine_ls_goodness_of_fit_ref 1.090
_refine_ls_hydrogen_treatment undef
_refine_ls_matrix_type full
_refine_ls_number_parameters 33
_refine_ls_number_reflns 896
_refine_ls_number_restraints 0
_refine_ls_restrained_S_all 1.090
_refine_ls_R_factor_all 0.0522
_refine_ls_R_factor_gt 0.0470
_refine_ls_shift/su_max 0.000
_refine_ls_shift/su_mean 0.000
_refine_ls_structure_factor_coef Fsqd
_refine_ls_weighting_details 'w = 1/[\s^2^(Fo^2^)+(0.0753P)^2^+2.6748P] where P = (Fo^2^+2Fc^2^)/3'
_refine_ls_weighting_scheme calc
_refine_ls_wR_factor_gt 0.1144
_refine_ls_wR_factor_ref 0.1187
_reflns_number_gt 822
_reflns_number_total 896
_reflns_threshold_expression I>2\s(I)
_cod_data_source_file mg6034.cif
_cod_data_source_block I
_cod_depositor_comments
;
The following automatic conversions were performed:
'_symmetry_cell_setting' value 'Tetragonal' changed to 'tetragonal'
according to '/home/saulius/struct/CIF-dictionaries/cif_core.dic'
dictionary named 'cif_core.dic' version 2.4.1 from 2010-06-29.

Automatic conversion script
Id: cif_fix_enum 1527 2010-12-29 10:47:43Z saulius 

The following automatic conversions were performed:

'_symmetry_cell_setting' value 'Tetragonal' changed to 'tetragonal'
according to /home/saulius/struct/CIF-dictionaries/cif_core.dic
dictionary named 'cif_core.dic' version 2.4.1 from 2010-06-29.

Automatic conversion script
Id: cif_fix_values 1715 2011-07-08 13:25:40Z adriana 
;
_cod_database_code 2206021
_cod_database_fobs_code 2206021

loop_
_symmetry_equiv_pos_as_xyz
'x, y, z'
'-x, -y, z'
'y, -x, -z'
'-y, x, -z'
'x+1/2, y+1/2, z+1/2'
'-x+1/2, -y+1/2, z+1/2'
'y+1/2, -x+1/2, -z+1/2'
'-y+1/2, x+1/2, -z+1/2'

loop_
_atom_site_label
_atom_site_fract_x
_atom_site_fract_y
_atom_site_fract_z
_atom_site_U_iso_or_equiv
_atom_site_adp_type
_atom_site_calc_flag
_atom_site_refinement_flags
_atom_site_occupancy
_atom_site_type_symbol
Hg1 0.0000 0.5000 0.2500 0.0378(3) Uani d S 1 Hg
Cd1 0.0000 0.0000 0.0000 0.0450(5) Uani d S 1 Cd
Se1 0.12879(11) 0.35662(11) 0.5688(3) 0.0412(4) Uani d . 1 Se
N1 0.0551(10) 0.1467(9) 0.266(4) 0.049(2) Uani d . 1 N
C1 0.0814(10) 0.2271(10) 0.377(3) 0.038(2) Uani d . 1 C

loop_
_atom_site_aniso_label
_atom_site_aniso_U_11
_atom_site_aniso_U_22
_atom_site_aniso_U_33
_atom_site_aniso_U_12
_atom_site_aniso_U_13
_atom_site_aniso_U_23
Hg1 0.0338(3) 0.0338(3) 0.0460(5) 0.000 0.000 0.000
Cd1 0.0366(5) 0.0366(5) 0.0616(13) 0.000 0.000 0.000
Se1 0.0405(6) 0.0357(6) 0.0473(8) 0.0021(4) -0.0080(5) 0.0002(5)
N1 0.045(5) 0.038(5) 0.063(7) 0.000(4) -0.004(7) -0.004(6)
C1 0.033(5) 0.033(5) 0.049(7) -0.003(4) 0.008(5) 0.009(5)

loop_
_atom_type_symbol
_atom_type_description
_atom_type_scat_dispersion_real
_atom_type_scat_dispersion_imag
_atom_type_scat_source
C C 0.0033 0.0016 'International Tables Vol C Tables 4.2.6.8 and 6.1.1.4'
N N 0.0061 0.0033 'International Tables Vol C Tables 4.2.6.8 and 6.1.1.4'
Se Se -0.0929 2.2259 'International Tables Vol C Tables 4.2.6.8 and 6.1.1.4'
Cd Cd -0.8075 1.2024 'International Tables Vol C Tables 4.2.6.8 and 6.1.1.4'
Hg Hg -2.3894 9.2266 'International Tables Vol C Tables 4.2.6.8 and 6.1.1.4'

loop_
_geom_angle_atom_site_label_1
_geom_angle_atom_site_label_2
_geom_angle_atom_site_label_3
_geom_angle_site_symmetry_1
_geom_angle_site_symmetry_3
_geom_angle
_geom_angle_publ_flag
Se1 Hg1 Se1 7_455 8 114.69(6) y
Se1 Hg1 Se1 7_455 2_565 106.92(3) y
Se1 Hg1 Se1 8 2_565 106.92(3) ?
Se1 Hg1 Se1 7_455 . 106.92(3) ?
Se1 Hg1 Se1 8 . 106.92(3) ?
Se1 Hg1 Se1 2_565 . 114.69(6) ?
N1 Cd1 N1 . 3 107.6(4) y
N1 Cd1 N1 . 4 107.6(4) ?
N1 Cd1 N1 3 4 113.3(8) y
N1 Cd1 N1 . 2 113.3(8) ?
N1 Cd1 N1 3 2 107.6(4) ?
N1 Cd1 N1 4 2 107.6(4) ?
C1 Se1 Hg1 . . 95.2(4) y
C1 N1 Cd1 . . 173.2(14) y
N1 C1 Se1 . . 177.7(13) y

loop_
_geom_bond_atom_site_label_1
_geom_bond_atom_site_label_2
_geom_bond_site_symmetry_2
_geom_bond_distance
_geom_bond_publ_flag
Hg1 Se1 7_455 2.6666(12) y
Hg1 Se1 8 2.6666(12) ?
Hg1 Se1 2_565 2.6666(12) ?
Hg1 Se1 . 2.6666(12) ?
Cd1 N1 . 2.185(12) y
Cd1 N1 3 2.185(12) ?
Cd1 N1 4 2.185(12) ?
Cd1 N1 2 2.185(12) ?
Se1 C1 . 1.825(13) y
N1 C1 . 1.106(18) y
